data_4077270
loop_
_publ_author_name
'Xu, Guolin'
'Ren, Tong'

_publ_section_title
;
 Ru-\s-butadiynyl Complexes of the Tetraanilinopyridinatodiruthenium
 Core:&#x00A0; Formation of a Bis-adduct
;
_journal_issue 11
_journal_name_full Organometallics
_journal_page_first 2400
_journal_paper_doi 10.1021/om001064l
_journal_volume 20
_journal_year 2001
_chemical_formula_sum 'C55 H53 N8 O2 Ru2 Si'
_chemical_formula_weight 1088.28
_chemical_name_systematic
; 
 ? 
;
_space_group_IT_number 2
_symmetry_cell_setting triclinic
_symmetry_space_group_name_Hall '-P 1'
_symmetry_space_group_name_H-M 'P -1'
_atom_sites_solution_hydrogens geom
_atom_sites_solution_primary direct
_atom_sites_solution_secondary difmap
_audit_creation_method SHELXL-97
_cell_angle_alpha 74.413(3)
_cell_angle_beta 76.391(3)
_cell_angle_gamma 83.074(4)
_cell_formula_units_Z 2
_cell_length_a 10.2508(18)
_cell_length_b 14.049(2)
_cell_length_c 18.963(3)
_cell_measurement_reflns_used 4637
_cell_measurement_temperature 293(2)
_cell_measurement_theta_max 28.09
_cell_measurement_theta_min 2.28
_cell_volume 2551.8(7)
_computing_cell_refinement 'Bruker SMART'
_computing_data_collection 'Bruker SMART'
_computing_data_reduction 'Bruker SHELXTL'
_computing_molecular_graphics 'Bruker SHELXTL'
_computing_publication_material 'Bruker SHELXTL'
_computing_structure_refinement 'SHELXL-97 (Sheldrick, 1997)'
_computing_structure_solution 'SHELXS-97 (Sheldrick, 1990)'
_diffrn_ambient_temperature 293(2)
_diffrn_measured_fraction_theta_full 0.979
_diffrn_measured_fraction_theta_max 0.979
_diffrn_measurement_device_type 'CCD area detector'
_diffrn_measurement_method 'phi and omega scans'
_diffrn_radiation_monochromator graphite
_diffrn_radiation_source 'fine-focus sealed tube'
_diffrn_radiation_type MoK\a
_diffrn_radiation_wavelength 0.71073
_diffrn_reflns_av_R_equivalents 0.0500
_diffrn_reflns_av_sigmaI/netI 0.1371
_diffrn_reflns_limit_h_max 12
_diffrn_reflns_limit_h_min -12
_diffrn_reflns_limit_k_max 16
_diffrn_reflns_limit_k_min -14
_diffrn_reflns_limit_l_max 21
_diffrn_reflns_limit_l_min -22
_diffrn_reflns_number 13204
_diffrn_reflns_theta_full 25.00
_diffrn_reflns_theta_max 25.00
_diffrn_reflns_theta_min 1.14
_exptl_absorpt_coefficient_mu 0.664
_exptl_absorpt_correction_T_max 0.974
_exptl_absorpt_correction_T_min 0.786
_exptl_absorpt_correction_type empirical
_exptl_absorpt_process_details
; 
  SADABS, Absorption corrections using Bruker CCD based on the method of 
  Bob Blessing.  Acta Cryst. 1995, A51, 33 
;
_exptl_crystal_colour black
_exptl_crystal_density_diffrn 1.416
_exptl_crystal_density_method 'not measured'
_exptl_crystal_description plate
_exptl_crystal_F_000 1114
_exptl_crystal_size_max 0.36
_exptl_crystal_size_mid 0.07
_exptl_crystal_size_min 0.04
_refine_diff_density_max 1.326
_refine_diff_density_min -1.033
_refine_diff_density_rms 0.119
_refine_ls_extinction_method none
_refine_ls_goodness_of_fit_ref 0.986
_refine_ls_hydrogen_treatment mixed
_refine_ls_matrix_type full
_refine_ls_number_parameters 641
_refine_ls_number_reflns 8789
_refine_ls_number_restraints 40
_refine_ls_restrained_S_all 1.004
_refine_ls_R_factor_all 0.1203
_refine_ls_R_factor_gt 0.0613
_refine_ls_shift/su_max 0.002
_refine_ls_shift/su_mean 0.000
_refine_ls_structure_factor_coef Fsqd
_refine_ls_weighting_details 'calc w=1/[\s^2^(Fo^2^)+(0.0575P)^2^+0.0000P] where P=(Fo^2^+2Fc^2^)/3'
_refine_ls_weighting_scheme calc
_refine_ls_wR_factor_gt 0.1312
_refine_ls_wR_factor_ref 0.1510
_reflns_number_gt 4724
_reflns_number_total 8789
_reflns_threshold_expression >2sigma(I)
_cod_data_source_file om001064l.cif
_cod_data_source_block gx10s
_cod_original_cell_volume 2551.8(8)
_cod_original_sg_symbol_H-M P_-1
_cod_database_code 4077270

loop_
_symmetry_equiv_pos_as_xyz
'x, y, z'
'-x, -y, -z'

loop_
_atom_site_label
_atom_site_type_symbol
_atom_site_fract_x
_atom_site_fract_y
_atom_site_fract_z
_atom_site_U_iso_or_equiv
_atom_site_adp_type
_atom_site_occupancy
_atom_site_symmetry_multiplicity
_atom_site_calc_flag
_atom_site_refinement_flags
_atom_site_disorder_assembly
_atom_site_disorder_group
Ru1 Ru 0.22233(6) 1.29258(5) 0.68625(4) 0.0350(2) Uani 1 1 d . . .
Ru2 Ru 0.17553(6) 1.32684(5) 0.80359(3) 0.0330(2) Uani 1 1 d . . .
Si Si 0.4181(5) 1.1638(3) 0.3022(2) 0.1236(17) Uani 1 1 d D . .
N1 N 0.4151(6) 1.2365(5) 0.7070(3) 0.0377(16) Uani 1 1 d . . .
N2 N 0.3274(6) 1.2283(5) 0.8330(4) 0.0423(18) Uani 1 1 d . . .
N3 N 0.2971(6) 1.4337(4) 0.6402(3) 0.0331(15) Uani 1 1 d . . .
N4 N 0.3092(6) 1.4360(5) 0.7609(4) 0.0410(17) Uani 1 1 d . . .
N5 N 0.0350(6) 1.3625(5) 0.6708(4) 0.0424(18) Uani 1 1 d . . .
N6 N 0.0255(6) 1.4283(5) 0.7716(4) 0.0406(17) Uani 1 1 d . . .
N7 N 0.1371(6) 1.1547(5) 0.7394(4) 0.0389(17) Uani 1 1 d . . .
N8 N 0.0438(6) 1.2158(5) 0.8439(3) 0.0337(16) Uani 1 1 d . . .
C1 C 0.2682(8) 1.2597(7) 0.5825(5) 0.048(2) Uani 1 1 d . . .
C2 C 0.2966(9) 1.2409(7) 0.5220(5) 0.048(2) Uani 1 1 d . A .
C3 C 0.3356(9) 1.2193(7) 0.4515(5) 0.053(2) Uani 1 1 d . . .
C4 C 0.3679(11) 1.1989(8) 0.3916(6) 0.074(3) Uani 1 1 d . A .
C8 C 0.4348(8) 1.2108(6) 0.7793(5) 0.038(2) Uani 1 1 d . . .
C9 C 0.5615(8) 1.1729(6) 0.7928(5) 0.045(2) Uani 1 1 d . . .
H9A H 0.5738 1.1508 0.8417 0.054 Uiso 1 1 calc R . .
C10 C 0.6669(9) 1.1682(7) 0.7346(6) 0.059(3) Uani 1 1 d . . .
H10A H 0.7518 1.1451 0.7437 0.071 Uiso 1 1 calc R . .
C11 C 0.6471(9) 1.1982(7) 0.6614(5) 0.059(3) Uani 1 1 d . . .
H11A H 0.7180 1.1963 0.6207 0.071 Uiso 1 1 calc R . .
C12 C 0.5218(8) 1.2300(6) 0.6515(5) 0.046(2) Uani 1 1 d . . .
H12A H 0.5083 1.2487 0.6027 0.056 Uiso 1 1 calc R . .
C13 C 0.3302(7) 1.1796(6) 0.9095(4) 0.0341(19) Uani 1 1 d . . .
C14 C 0.3244(8) 1.2363(7) 0.9602(5) 0.053(2) Uani 1 1 d . . .
H14A H 0.3205 1.3050 0.9445 0.063 Uiso 1 1 calc R . .
C15 C 0.3245(9) 1.1887(9) 1.0352(5) 0.068(3) Uani 1 1 d . . .
H15A H 0.3237 1.2258 1.0693 0.082 Uiso 1 1 calc R . .
C16 C 0.3259(10) 1.0868(9) 1.0585(6) 0.071(3) Uani 1 1 d . . .
H16A H 0.3265 1.0552 1.1083 0.085 Uiso 1 1 calc R . .
C17 C 0.3264(10) 1.0327(8) 1.0091(6) 0.072(3) Uani 1 1 d . . .
H17A H 0.3256 0.9640 1.0251 0.086 Uiso 1 1 calc R . .
C18 C 0.3282(9) 1.0791(7) 0.9354(5) 0.053(2) Uani 1 1 d . . .
H18A H 0.3281 1.0411 0.9022 0.064 Uiso 1 1 calc R . .
C19 C 0.3384(8) 1.4786(6) 0.6863(5) 0.039(2) Uani 1 1 d . . .
C20 C 0.3992(9) 1.5706(7) 0.6544(5) 0.056(3) Uani 1 1 d . . .
H20A H 0.4302 1.6015 0.6844 0.067 Uiso 1 1 calc R . .
C21 C 0.4122(9) 1.6138(7) 0.5790(5) 0.058(3) Uani 1 1 d . . .
H21A H 0.4525 1.6737 0.5578 0.069 Uiso 1 1 calc R . .
C22 C 0.3654(9) 1.5679(7) 0.5352(5) 0.054(2) Uani 1 1 d . . .
H22A H 0.3717 1.5970 0.4844 0.064 Uiso 1 1 calc R . .
C23 C 0.3100(8) 1.4799(6) 0.5670(5) 0.046(2) Uani 1 1 d . . .
H23A H 0.2790 1.4494 0.5367 0.055 Uiso 1 1 calc R . .
C24 C 0.3789(8) 1.4661(6) 0.8078(4) 0.040(2) Uani 1 1 d . . .
C25 C 0.5166(9) 1.4483(7) 0.7999(5) 0.055(3) Uani 1 1 d . . .
H25A H 0.5646 1.4175 0.7631 0.066 Uiso 1 1 calc R . .
C26 C 0.5838(10) 1.4755(8) 0.8460(6) 0.071(3) Uani 1 1 d . . .
H26A H 0.6766 1.4643 0.8397 0.086 Uiso 1 1 calc R . .
C27 C 0.5126(11) 1.5191(8) 0.9010(6) 0.072(3) Uani 1 1 d . . .
H27A H 0.5571 1.5386 0.9318 0.086 Uiso 1 1 calc R . .
C28 C 0.3773(11) 1.5339(7) 0.9106(5) 0.063(3) Uani 1 1 d . . .
H28A H 0.3294 1.5624 0.9487 0.076 Uiso 1 1 calc R . .
C29 C 0.3090(9) 1.5072(6) 0.8647(5) 0.049(2) Uani 1 1 d . . .
H29A H 0.2159 1.5172 0.8724 0.059 Uiso 1 1 calc R . .
C30 C -0.0245(8) 1.4295(6) 0.7114(5) 0.043(2) Uani 1 1 d . . .
C31 C -0.1307(9) 1.4946(7) 0.6888(5) 0.059(3) Uani 1 1 d . . .
H31A H -0.1682 1.5431 0.7139 0.071 Uiso 1 1 calc R . .
C32 C -0.1780(10) 1.4859(9) 0.6300(6) 0.077(3) Uani 1 1 d . . .
H32A H -0.2479 1.5291 0.6146 0.092 Uiso 1 1 calc R . .
C33 C -0.1243(10) 1.4150(9) 0.5933(6) 0.076(3) Uani 1 1 d . . .
H33A H -0.1599 1.4073 0.5545 0.092 Uiso 1 1 calc R . .
C34 C -0.0193(9) 1.3559(7) 0.6136(5) 0.058(3) Uani 1 1 d . . .
H34A H 0.0179 1.3085 0.5874 0.069 Uiso 1 1 calc R . .
C35 C -0.0071(8) 1.5097(7) 0.8060(5) 0.044(2) Uani 1 1 d . . .
C36 C -0.0626(8) 1.4905(7) 0.8818(5) 0.053(2) Uani 1 1 d . . .
H36A H -0.0849 1.4271 0.9095 0.064 Uiso 1 1 calc R . .
C37 C -0.0843(9) 1.5708(9) 0.9157(6) 0.068(3) Uani 1 1 d . . .
H37A H -0.1269 1.5609 0.9659 0.082 Uiso 1 1 calc R . .
C38 C -0.0443(11) 1.6617(9) 0.8766(7) 0.078(3) Uani 1 1 d . . .
H38A H -0.0565 1.7130 0.9004 0.094 Uiso 1 1 calc R . .
C39 C 0.0138(11) 1.6783(8) 0.8025(7) 0.078(3) Uani 1 1 d . . .
H39A H 0.0416 1.7409 0.7757 0.094 Uiso 1 1 calc R . .
C40 C 0.0318(9) 1.6018(7) 0.7668(5) 0.059(3) Uani 1 1 d . . .
H40A H 0.0705 1.6136 0.7159 0.071 Uiso 1 1 calc R . .
C41 C 0.0535(8) 1.1428(6) 0.8087(5) 0.039(2) Uani 1 1 d . . .
C42 C -0.0165(9) 1.0552(6) 0.8413(5) 0.053(3) Uani 1 1 d . . .
H42A H -0.0724 1.0463 0.8886 0.064 Uiso 1 1 calc R . .
C43 C -0.0015(10) 0.9843(7) 0.8030(6) 0.063(3) Uani 1 1 d . . .
H43A H -0.0499 0.9278 0.8232 0.076 Uiso 1 1 calc R . .
C44 C 0.0853(11) 0.9961(7) 0.7344(6) 0.072(3) Uani 1 1 d . . .
H44A H 0.1000 0.9465 0.7088 0.087 Uiso 1 1 calc R . .
C45 C 0.1497(9) 1.0822(7) 0.7044(5) 0.056(3) Uani 1 1 d . . .
H45A H 0.2055 1.0908 0.6570 0.068 Uiso 1 1 calc R . .
C46 C -0.0639(8) 1.2182(6) 0.9061(5) 0.042(2) Uani 1 1 d . . .
C47 C -0.1936(8) 1.2464(7) 0.8952(5) 0.052(2) Uani 1 1 d . . .
H47A H -0.2089 1.2637 0.8468 0.063 Uiso 1 1 calc R . .
C48 C -0.3000(9) 1.2493(7) 0.9544(6) 0.066(3) Uani 1 1 d . . .
H48A H -0.3864 1.2675 0.9459 0.079 Uiso 1 1 calc R . .
C49 C -0.2788(11) 1.2252(8) 1.0258(6) 0.070(3) Uani 1 1 d . . .
H49A H -0.3511 1.2280 1.0656 0.085 Uiso 1 1 calc R . .
C50 C -0.1530(11) 1.1973(10) 1.0397(6) 0.086(4) Uani 1 1 d . . .
C51 C -0.0410(10) 1.1930(8) 0.9780(5) 0.069(3) Uani 1 1 d . . .
C5 C 0.538(2) 1.2437(17) 0.2409(13) 0.42(6) Uani 0.63(3) 1 d PD A 1
C6 C 0.492(2) 1.0429(10) 0.3227(16) 0.147(14) Uani 0.63(3) 1 d PD A 1
C7 C 0.283(2) 1.1653(19) 0.2600(15) 0.50(6) Uani 0.63(3) 1 d PD A 1
C5B C 0.358(5) 1.0497(18) 0.308(2) 0.64(6) Uani 0.37(3) 1 d PD A 2
C6B C 0.345(4) 1.2579(19) 0.2388(15) 0.12(2) Uani 0.37(3) 1 d PD A 2
C7B C 0.5936(13) 1.160(4) 0.2712(18) 0.36(8) Uani 0.37(3) 1 d PD A 2
O2 O 0.930(4) 1.097(3) 0.490(2) 0.91(6) Uani 1 1 d D . .
C62 C 0.893(4) 1.1879(19) 0.4533(17) 0.36(4) Uani 1 1 d D . .
C61 C 0.976(3) 1.266(2) 0.4482(16) 0.252(15) Uani 1 1 d D . .
C63 C 0.805(3) 1.055(3) 0.486(2) 0.47(4) Uani 1 1 d D . .
O1 O 0.905(3) 1.171(2) 0.3848(14) 0.427(18) Uani 1 1 d D . .
C64 C 0.667(4) 1.077(3) 0.470(2) 0.35(2) Uani 1 1 d D . .

loop_
_atom_site_aniso_label
_atom_site_aniso_U_11
_atom_site_aniso_U_22
_atom_site_aniso_U_33
_atom_site_aniso_U_23
_atom_site_aniso_U_13
_atom_site_aniso_U_12
Ru1 0.0380(4) 0.0429(5) 0.0263(4) -0.0070(3) -0.0114(3) -0.0048(4)
Ru2 0.0339(4) 0.0390(4) 0.0272(4) -0.0058(3) -0.0108(3) -0.0035(3)
Si 0.216(5) 0.109(3) 0.054(2) -0.049(2) -0.023(3) 0.014(3)
N1 0.043(4) 0.043(4) 0.027(4) -0.010(3) -0.006(3) -0.003(3)
N2 0.041(4) 0.050(5) 0.036(4) -0.011(3) -0.005(3) -0.008(4)
N3 0.039(4) 0.032(4) 0.030(4) -0.006(3) -0.013(3) -0.004(3)
N4 0.040(4) 0.053(5) 0.031(4) -0.005(3) -0.014(3) -0.005(4)
N5 0.046(4) 0.052(5) 0.034(4) -0.009(3) -0.016(3) -0.009(4)
N6 0.049(4) 0.037(4) 0.040(4) -0.015(3) -0.009(3) -0.004(3)
N7 0.041(4) 0.038(4) 0.041(4) -0.012(3) -0.010(3) -0.006(3)
N8 0.026(4) 0.038(4) 0.035(4) -0.007(3) -0.007(3) 0.001(3)
C1 0.045(6) 0.045(6) 0.060(7) -0.014(5) -0.013(5) -0.011(5)
C2 0.059(6) 0.060(6) 0.036(6) -0.020(5) -0.012(4) -0.017(5)
C3 0.070(7) 0.058(6) 0.037(6) -0.022(5) -0.015(5) -0.001(5)
C4 0.090(8) 0.087(9) 0.048(7) -0.024(6) -0.015(6) 0.000(7)
C8 0.040(5) 0.033(5) 0.040(5) -0.006(4) -0.010(4) -0.004(4)
C9 0.029(5) 0.065(6) 0.037(5) -0.008(4) -0.008(4) 0.007(4)
C10 0.037(5) 0.076(7) 0.068(7) -0.021(6) -0.019(5) 0.007(5)
C11 0.042(6) 0.080(7) 0.050(7) -0.019(5) 0.000(5) 0.002(5)
C12 0.048(6) 0.052(6) 0.035(5) -0.006(4) -0.006(4) -0.003(5)
C13 0.027(4) 0.043(5) 0.032(5) -0.007(4) -0.013(3) 0.005(4)
C14 0.054(6) 0.056(6) 0.046(6) -0.013(5) -0.010(5) 0.005(5)
C15 0.061(7) 0.112(10) 0.036(6) -0.022(6) -0.017(5) 0.000(7)
C16 0.057(7) 0.095(10) 0.041(6) 0.010(6) -0.009(5) 0.007(7)
C17 0.084(8) 0.060(7) 0.056(7) 0.011(6) -0.015(6) -0.004(6)
C18 0.067(7) 0.047(6) 0.043(6) -0.001(4) -0.017(5) -0.007(5)
C19 0.047(5) 0.037(5) 0.036(5) -0.006(4) -0.015(4) -0.001(4)
C20 0.069(7) 0.054(6) 0.051(6) -0.012(5) -0.021(5) -0.017(5)
C21 0.061(6) 0.049(6) 0.062(7) -0.002(5) -0.014(5) -0.019(5)
C22 0.059(6) 0.059(7) 0.040(6) -0.001(5) -0.013(5) -0.012(5)
C23 0.052(6) 0.054(6) 0.032(5) -0.005(4) -0.014(4) -0.008(5)
C24 0.042(5) 0.042(5) 0.035(5) 0.005(4) -0.018(4) -0.009(4)
C25 0.048(6) 0.074(7) 0.047(6) -0.015(5) -0.012(5) -0.016(5)
C26 0.041(6) 0.103(9) 0.076(8) -0.022(7) -0.016(5) -0.019(6)
C27 0.068(7) 0.104(9) 0.055(7) -0.015(6) -0.028(6) -0.034(7)
C28 0.082(8) 0.075(7) 0.037(6) -0.018(5) -0.009(5) -0.022(6)
C29 0.043(5) 0.063(6) 0.050(6) -0.028(5) -0.014(4) 0.005(5)
C30 0.039(5) 0.046(6) 0.048(6) -0.013(4) -0.014(4) -0.006(4)
C31 0.049(6) 0.068(7) 0.066(7) -0.025(5) -0.021(5) 0.009(5)
C32 0.064(7) 0.103(10) 0.069(8) -0.025(7) -0.030(6) 0.013(7)
C33 0.057(7) 0.122(10) 0.069(8) -0.037(7) -0.049(6) 0.021(7)
C34 0.064(6) 0.080(7) 0.040(6) -0.019(5) -0.029(5) -0.003(6)
C35 0.037(5) 0.052(6) 0.049(6) -0.011(5) -0.026(4) 0.003(4)
C36 0.046(6) 0.065(7) 0.054(6) -0.023(5) -0.008(5) -0.005(5)
C37 0.048(6) 0.094(9) 0.068(8) -0.046(7) 0.001(5) 0.004(6)
C38 0.063(7) 0.076(9) 0.105(10) -0.050(8) -0.014(7) 0.014(7)
C39 0.080(8) 0.050(7) 0.111(11) -0.028(7) -0.031(8) 0.004(6)
C40 0.072(7) 0.052(7) 0.047(6) -0.011(5) -0.014(5) 0.018(5)
C41 0.032(5) 0.046(6) 0.038(5) -0.005(4) -0.014(4) 0.004(4)
C42 0.050(6) 0.039(6) 0.062(7) -0.007(5) 0.005(5) -0.009(5)
C43 0.067(7) 0.049(6) 0.073(8) -0.012(5) -0.012(6) -0.020(5)
C44 0.091(8) 0.052(7) 0.073(8) -0.026(6) 0.001(6) -0.016(6)
C45 0.071(7) 0.052(6) 0.046(6) -0.012(5) -0.012(5) -0.006(5)
C46 0.037(5) 0.042(5) 0.044(5) -0.005(4) -0.010(4) -0.006(4)
C47 0.041(5) 0.067(7) 0.050(6) -0.012(5) -0.017(5) 0.002(5)
C48 0.039(6) 0.074(7) 0.078(8) -0.016(6) -0.009(6) 0.007(5)
C49 0.057(7) 0.081(8) 0.071(8) -0.032(6) 0.013(6) -0.014(6)
C50 0.057(7) 0.151(12) 0.049(7) -0.028(7) 0.000(6) -0.024(8)
C51 0.062(7) 0.108(9) 0.040(6) -0.018(6) -0.013(5) -0.014(6)
C5 0.92(14) 0.22(4) 0.07(2) -0.05(2) 0.21(5) -0.36(7)
C6 0.13(2) 0.11(2) 0.24(4) -0.11(2) -0.05(2) 0.031(17)
C7 0.38(6) 0.85(13) 0.62(9) -0.70(10) -0.44(7) 0.44(8)
C5B 1.6(2) 0.31(5) 0.05(3) -0.08(5) 0.05(9) -0.611
C6B 0.24(5) 0.11(3) 0.05(2) -0.05(2) -0.10(3) 0.07(3)
C7B 0.08(3) 0.9(2) 0.14(5) -0.34(9) -0.07(3) 0.26(7)
O2 1.17(12) 0.83(9) 0.44(6) 0.27(7) 0.14(8) -0.504
C62 0.56(9) 0.31(5) 0.32(6) -0.24(5) -0.25(6) 0.21(6)
C61 0.21(2) 0.34(4) 0.28(3) -0.17(3) -0.07(2) -0.04(2)
C63 0.37(7) 0.68(9) 0.18(4) 0.03(5) 0.05(4) 0.16(7)
O1 0.57(5) 0.32(3) 0.40(4) -0.13(3) -0.01(3) -0.13(3)
C64 0.30(4) 0.39(5) 0.37(5) -0.04(4) -0.20(4) 0.10(4)

loop_
_atom_type_symbol
_atom_type_description
_atom_type_scat_dispersion_real
_atom_type_scat_dispersion_imag
_atom_type_scat_source
C C 0.0033 0.0016 'International Tables Vol C Tables 4.2.6.8 and 6.1.1.4'
H H 0.0000 0.0000 'International Tables Vol C Tables 4.2.6.8 and 6.1.1.4'
N N 0.0061 0.0033 'International Tables Vol C Tables 4.2.6.8 and 6.1.1.4'
O O 0.0106 0.0060 'International Tables Vol C Tables 4.2.6.8 and 6.1.1.4'
Si Si 0.0817 0.0704 'International Tables Vol C Tables 4.2.6.8 and 6.1.1.4'
Ru Ru -1.2594 0.8363 'International Tables Vol C Tables 4.2.6.8 and 6.1.1.4'

loop_
_geom_angle_atom_site_label_1
_geom_angle_atom_site_label_2
_geom_angle_atom_site_label_3
_geom_angle
C1 Ru1 N5 93.2(3)
C1 Ru1 N3 92.1(3)
N5 Ru1 N3 85.9(2)
C1 Ru1 N7 91.9(3)
N5 Ru1 N7 91.9(3)
N3 Ru1 N7 175.6(2)
C1 Ru1 N1 91.8(3)
N5 Ru1 N1 173.0(2)
N3 Ru1 N1 89.1(2)
N7 Ru1 N1 92.7(2)
C1 Ru1 Ru2 178.5(3)
N5 Ru1 Ru2 88.22(17)
N3 Ru1 Ru2 88.33(16)
N7 Ru1 Ru2 87.77(18)
N1 Ru1 Ru2 86.77(16)
N2 Ru2 N4 89.5(3)
N2 Ru2 N6 178.5(3)
N4 Ru2 N6 89.2(3)
N2 Ru2 N8 90.0(2)
N4 Ru2 N8 178.4(2)
N6 Ru2 N8 91.3(2)
N2 Ru2 Ru1 89.95(18)
N4 Ru2 Ru1 88.71(18)
N6 Ru2 Ru1 89.29(17)
N8 Ru2 Ru1 89.78(17)
C5B Si C5 137.3(19)
C5B Si C7B 109.6(5)
C5 Si C7B 43.4(16)
C5B Si C7 62.3(13)
C5 Si C7 109.6(5)
C7B Si C7 134.3(16)
C5B Si C6 49.0(14)
C5 Si C6 109.4(5)
C7B Si C6 67.3(16)
C7 Si C6 109.4(4)
C5B Si C6B 109.5(5)
C5 Si C6B 68.2(14)
C7B Si C6B 109.3(5)
C7 Si C6B 48.3(13)
C6 Si C6B 147.6(13)
C5B Si C4 112.1(13)
C5 Si C4 109.2(10)
C7B Si C4 111.1(12)
C7 Si C4 113.2(9)
C6 Si C4 105.9(10)
C6B Si C4 105.1(11)
C12 N1 C8 118.0(7)
C12 N1 Ru1 122.2(6)
C8 N1 Ru1 119.7(5)
C8 N2 C13 117.8(7)
C8 N2 Ru2 119.7(6)
C13 N2 Ru2 122.4(5)
C23 N3 C19 119.2(7)
C23 N3 Ru1 122.6(5)
C19 N3 Ru1 118.2(5)
C19 N4 C24 118.2(7)
C19 N4 Ru2 120.2(5)
C24 N4 Ru2 121.5(5)
C34 N5 C30 118.0(7)
C34 N5 Ru1 121.8(6)
C30 N5 Ru1 119.3(5)
C30 N6 C35 119.8(7)
C30 N6 Ru2 121.7(5)
C35 N6 Ru2 117.5(5)
C45 N7 C41 118.2(7)
C45 N7 Ru1 122.2(6)
C41 N7 Ru1 119.2(5)
C41 N8 C46 118.9(6)
C41 N8 Ru2 120.4(5)
C46 N8 Ru2 120.5(5)
C2 C1 Ru1 179.1(8)
C1 C2 C3 177.5(9)
C4 C3 C2 178.6(11)
C3 C4 Si 178.2(11)
N2 C8 N1 116.1(7)
N2 C8 C9 124.4(8)
N1 C8 C9 119.5(7)
C10 C9 C8 120.3(8)
C9 C10 C11 119.7(9)
C12 C11 C10 117.7(8)
N1 C12 C11 124.6(8)
C18 C13 C14 118.7(8)
C18 C13 N2 121.9(7)
C14 C13 N2 119.3(8)
C13 C14 C15 119.3(9)
C16 C15 C14 119.9(9)
C17 C16 C15 120.2(10)
C16 C17 C18 119.9(10)
C13 C18 C17 121.9(9)
N4 C19 N3 117.6(7)
N4 C19 C20 123.7(7)
N3 C19 C20 118.5(8)
C21 C20 C19 119.9(8)
C22 C21 C20 119.6(9)
C23 C22 C21 119.0(9)
N3 C23 C22 123.7(8)
C29 C24 C25 118.6(8)
C29 C24 N4 120.5(7)
C25 C24 N4 120.8(7)
C26 C25 C24 120.9(8)
C27 C26 C25 119.4(9)
C28 C27 C26 120.0(9)
C27 C28 C29 121.1(9)
C24 C29 C28 119.8(8)
N6 C30 N5 116.4(8)
N6 C30 C31 124.1(8)
N5 C30 C31 119.5(8)
C32 C31 C30 119.3(9)
C31 C32 C33 120.7(10)
C34 C33 C32 119.3(9)
C33 C34 N5 122.9(9)
C40 C35 C36 120.6(9)
C40 C35 N6 120.2(8)
C36 C35 N6 118.6(8)
C35 C36 C37 117.7(9)
C38 C37 C36 121.2(10)
C37 C38 C39 120.1(10)
C38 C39 C40 120.0(11)
C35 C40 C39 120.2(10)
N8 C41 N7 117.5(7)
N8 C41 C42 122.6(8)
N7 C41 C42 119.8(8)
C43 C42 C41 119.6(9)
C42 C43 C44 119.9(9)
C45 C44 C43 118.6(9)
N7 C45 C44 123.7(9)
C51 C46 C47 119.3(8)
C51 C46 N8 120.5(8)
C47 C46 N8 120.2(8)
C48 C47 C46 121.5(9)
C49 C48 C47 119.9(9)
C50 C49 C48 121.1(9)
C49 C50 C51 119.4(10)
C46 C51 C50 118.9(9)
C62 O2 C63 92(3)
O2 C62 O1 99(2)
O2 C62 C61 117(3)
O1 C62 C61 110(3)
O2 C63 C64 147(4)

loop_
_geom_bond_atom_site_label_1
_geom_bond_atom_site_label_2
_geom_bond_distance
Ru1 C1 2.075(9)
Ru1 N5 2.096(7)
Ru1 N3 2.098(6)
Ru1 N7 2.115(6)
Ru1 N1 2.122(7)
Ru1 Ru2 2.3303(9)
Ru2 N2 2.031(7)
Ru2 N4 2.051(6)
Ru2 N6 2.052(7)
Ru2 N8 2.055(6)
Si C5B 1.754(11)
Si C5 1.755(11)
Si C7B 1.755(11)
Si C7 1.755(11)
Si C6 1.757(11)
Si C6B 1.757(11)
Si C4 1.832(10)
N1 C12 1.341(9)
N1 C8 1.377(10)
N2 C8 1.361(9)
N2 C13 1.433(10)
N3 C23 1.346(9)
N3 C19 1.371(9)
N4 C19 1.355(9)
N4 C24 1.433(9)
N5 C34 1.359(10)
N5 C30 1.371(10)
N6 C30 1.353(10)
N6 C35 1.431(10)
N7 C45 1.336(10)
N7 C41 1.370(9)
N8 C41 1.348(9)
N8 C46 1.418(9)
C1 C2 1.207(11)
C2 C3 1.406(11)
C3 C4 1.208(11)
C8 C9 1.397(11)
C9 C10 1.360(11)
C10 C11 1.395(12)
C11 C12 1.347(11)
C13 C18 1.365(11)
C13 C14 1.392(11)
C14 C15 1.400(12)
C15 C16 1.380(14)
C16 C17 1.356(14)
C17 C18 1.370(12)
C19 C20 1.422(11)
C20 C21 1.375(12)
C21 C22 1.374(11)
C22 C23 1.350(11)
C24 C29 1.372(10)
C24 C25 1.383(11)
C25 C26 1.383(12)
C26 C27 1.368(13)
C27 C28 1.353(13)
C28 C29 1.383(11)
C30 C31 1.405(12)
C31 C32 1.354(12)
C32 C33 1.356(13)
C33 C34 1.343(12)
C35 C40 1.362(12)
C35 C36 1.380(11)
C36 C37 1.414(12)
C37 C38 1.350(14)
C38 C39 1.359(14)
C39 C40 1.391(12)
C41 C42 1.417(11)
C42 C43 1.357(11)
C43 C44 1.375(12)
C44 C45 1.368(12)
C46 C51 1.383(12)
C46 C47 1.388(11)
C47 C48 1.374(12)
C48 C49 1.368(14)
C49 C50 1.367(14)
C50 C51 1.443(13)
O2 C62 1.34(2)
O2 C63 1.489(19)
C62 O1 1.355(18)
C62 C61 1.444(19)
C63 C64 1.496(19)

loop_
_geom_torsion_atom_site_label_1
_geom_torsion_atom_site_label_2
_geom_torsion_atom_site_label_3
_geom_torsion_atom_site_label_4
_geom_torsion
C1 Ru1 Ru2 N2 -4(9)
N5 Ru1 Ru2 N2 165.0(2)
N3 Ru1 Ru2 N2 -109.1(2)
N7 Ru1 Ru2 N2 73.0(3)
N1 Ru1 Ru2 N2 -19.8(2)
C1 Ru1 Ru2 N4 86(9)
N5 Ru1 Ru2 N4 -105.4(3)
N3 Ru1 Ru2 N4 -19.5(2)
N7 Ru1 Ru2 N4 162.6(2)
N1 Ru1 Ru2 N4 69.7(3)
C1 Ru1 Ru2 N6 175(9)
N5 Ru1 Ru2 N6 -16.2(2)
N3 Ru1 Ru2 N6 69.7(2)
N7 Ru1 Ru2 N6 -108.2(3)
N1 Ru1 Ru2 N6 158.9(2)
C1 Ru1 Ru2 N8 -94(9)
N5 Ru1 Ru2 N8 75.1(2)
N3 Ru1 Ru2 N8 161.0(2)
N7 Ru1 Ru2 N8 -17.0(2)
N1 Ru1 Ru2 N8 -109.8(2)
C1 Ru1 N1 C12 23.1(6)
N5 Ru1 N1 C12 -113(2)
N3 Ru1 N1 C12 -69.0(6)
N7 Ru1 N1 C12 115.1(6)
Ru2 Ru1 N1 C12 -157.3(6)
C1 Ru1 N1 C8 -160.7(6)
N5 Ru1 N1 C8 63(2)
N3 Ru1 N1 C8 107.2(6)
N7 Ru1 N1 C8 -68.7(6)
Ru2 Ru1 N1 C8 18.9(5)
N4 Ru2 N2 C8 -60.2(6)
N6 Ru2 N2 C8 -30(10)
N8 Ru2 N2 C8 118.2(6)
Ru1 Ru2 N2 C8 28.5(6)
N4 Ru2 N2 C13 116.2(6)
N6 Ru2 N2 C13 147(10)
N8 Ru2 N2 C13 -65.3(6)
Ru1 Ru2 N2 C13 -155.1(6)
C1 Ru1 N3 C23 21.4(7)
N5 Ru1 N3 C23 -71.7(6)
N7 Ru1 N3 C23 -132(3)
N1 Ru1 N3 C23 113.2(6)
Ru2 Ru1 N3 C23 -160.0(6)
C1 Ru1 N3 C19 -156.4(6)
N5 Ru1 N3 C19 110.5(6)
N7 Ru1 N3 C19 50(3)
N1 Ru1 N3 C19 -64.6(6)
Ru2 Ru1 N3 C19 22.2(5)
N2 Ru2 N4 C19 113.9(6)
N6 Ru2 N4 C19 -65.4(6)
N8 Ru2 N4 C19 41(10)
Ru1 Ru2 N4 C19 23.9(6)
N2 Ru2 N4 C24 -63.1(6)
N6 Ru2 N4 C24 117.7(6)
N8 Ru2 N4 C24 -136(9)
Ru1 Ru2 N4 C24 -153.0(6)
C1 Ru1 N5 C34 11.3(7)
N3 Ru1 N5 C34 103.1(7)
N7 Ru1 N5 C34 -80.7(7)
N1 Ru1 N5 C34 147.4(19)
Ru2 Ru1 N5 C34 -168.4(7)
C1 Ru1 N5 C30 -157.8(6)
N3 Ru1 N5 C30 -66.0(6)
N7 Ru1 N5 C30 110.2(6)
N1 Ru1 N5 C30 -22(2)
Ru2 Ru1 N5 C30 22.5(6)
N2 Ru2 N6 C30 75(10)
N4 Ru2 N6 C30 105.0(6)
N8 Ru2 N6 C30 -73.5(6)
Ru1 Ru2 N6 C30 16.3(6)
N2 Ru2 N6 C35 -94(10)
N4 Ru2 N6 C35 -63.3(6)
N8 Ru2 N6 C35 118.2(6)
Ru1 Ru2 N6 C35 -152.0(6)
C1 Ru1 N7 C45 10.3(7)
N5 Ru1 N7 C45 103.6(7)
N3 Ru1 N7 C45 164(3)
N1 Ru1 N7 C45 -81.6(7)
Ru2 Ru1 N7 C45 -168.2(7)
C1 Ru1 N7 C41 -162.1(6)
N5 Ru1 N7 C41 -68.8(6)
N3 Ru1 N7 C41 -9(4)
N1 Ru1 N7 C41 106.0(6)
Ru2 Ru1 N7 C41 19.3(6)
N2 Ru2 N8 C41 -68.8(6)
N4 Ru2 N8 C41 4(10)
N6 Ru2 N8 C41 110.4(6)
Ru1 Ru2 N8 C41 21.1(6)
N2 Ru2 N8 C46 115.4(6)
N4 Ru2 N8 C46 -172(9)
N6 Ru2 N8 C46 -65.3(6)
Ru1 Ru2 N8 C46 -154.6(6)
N5 Ru1 C1 C2 140(62)
N3 Ru1 C1 C2 54(62)
N7 Ru1 C1 C2 -128(62)
N1 Ru1 C1 C2 -35(62)
Ru2 Ru1 C1 C2 -51(68)
Ru1 C1 C2 C3 8(82)
C1 C2 C3 C4 121(45)
C2 C3 C4 Si -39(70)
C5B Si C4 C3 42(32)
C5 Si C4 C3 -127(32)
C7B Si C4 C3 -81(32)
C7 Si C4 C3 111(32)
C6 Si C4 C3 -9(32)
C6B Si C4 C3 161(32)
C13 N2 C8 N1 163.5(6)
Ru2 N2 C8 N1 -19.9(9)
C13 N2 C8 C9 -19.1(12)
Ru2 N2 C8 C9 157.6(7)
C12 N1 C8 N2 173.3(7)
Ru1 N1 C8 N2 -3.1(9)
C12 N1 C8 C9 -4.3(11)
Ru1 N1 C8 C9 179.3(6)
N2 C8 C9 C10 -172.6(8)
N1 C8 C9 C10 4.8(13)
C8 C9 C10 C11 -2.2(14)
C9 C10 C11 C12 -0.8(14)
C8 N1 C12 C11 1.3(13)
Ru1 N1 C12 C11 177.6(7)
C10 C11 C12 N1 1.2(14)
C8 N2 C13 C18 -65.5(10)
Ru2 N2 C13 C18 118.0(8)
C8 N2 C13 C14 119.6(8)
Ru2 N2 C13 C14 -57.0(9)
C18 C13 C14 C15 3.6(13)
N2 C13 C14 C15 178.8(8)
C13 C14 C15 C16 -2.1(14)
C14 C15 C16 C17 -0.4(16)
C15 C16 C17 C18 1.3(16)
C14 C13 C18 C17 -2.8(14)
N2 C13 C18 C17 -177.8(8)
C16 C17 C18 C13 0.3(16)
C24 N4 C19 N3 164.6(7)
Ru2 N4 C19 N3 -12.4(10)
C24 N4 C19 C20 -20.6(12)
Ru2 N4 C19 C20 162.3(7)
C23 N3 C19 N4 172.2(7)
Ru1 N3 C19 N4 -10.0(9)
C23 N3 C19 C20 -2.9(11)
Ru1 N3 C19 C20 175.0(6)
N4 C19 C20 C21 -173.0(8)
N3 C19 C20 C21 1.7(13)
C19 C20 C21 C22 0.4(15)
C20 C21 C22 C23 -1.4(14)
C19 N3 C23 C22 2.0(13)
Ru1 N3 C23 C22 -175.8(7)
C21 C22 C23 N3 0.3(14)
C19 N4 C24 C29 120.3(9)
Ru2 N4 C24 C29 -62.7(10)
C19 N4 C24 C25 -64.1(10)
Ru2 N4 C24 C25 112.9(8)
C29 C24 C25 C26 -3.1(14)
N4 C24 C25 C26 -178.8(8)
C24 C25 C26 C27 1.2(16)
C25 C26 C27 C28 1.0(17)
C26 C27 C28 C29 -1.2(17)
C25 C24 C29 C28 2.8(14)
N4 C24 C29 C28 178.6(8)
C27 C28 C29 C24 -0.7(15)
C35 N6 C30 N5 165.0(7)
Ru2 N6 C30 N5 -3.1(10)
C35 N6 C30 C31 -14.7(12)
Ru2 N6 C30 C31 177.3(7)
C34 N5 C30 N6 174.8(7)
Ru1 N5 C30 N6 -15.7(10)
C34 N5 C30 C31 -5.6(12)
Ru1 N5 C30 C31 163.9(6)
N6 C30 C31 C32 -176.4(9)
N5 C30 C31 C32 4.0(14)
C30 C31 C32 C33 0.4(16)
C31 C32 C33 C34 -3.1(18)
C32 C33 C34 N5 1.4(17)
C30 N5 C34 C33 3.0(14)
Ru1 N5 C34 C33 -166.2(8)
C30 N6 C35 C40 -62.8(11)
Ru2 N6 C35 C40 105.7(8)
C30 N6 C35 C36 125.5(8)
Ru2 N6 C35 C36 -66.0(8)
C40 C35 C36 C37 3.5(13)
N6 C35 C36 C37 175.2(8)
C35 C36 C37 C38 -4.2(15)
C36 C37 C38 C39 2.4(17)
C37 C38 C39 C40 0.2(17)
C36 C35 C40 C39 -1.1(14)
N6 C35 C40 C39 -172.6(8)
C38 C39 C40 C35 -0.9(16)
C46 N8 C41 N7 164.8(7)
Ru2 N8 C41 N7 -11.1(10)
C46 N8 C41 C42 -16.6(12)
Ru2 N8 C41 C42 167.6(6)
C45 N7 C41 N8 178.7(7)
Ru1 N7 C41 N8 -8.6(10)
C45 N7 C41 C42 0.0(12)
Ru1 N7 C41 C42 172.8(6)
N8 C41 C42 C43 -179.5(9)
N7 C41 C42 C43 -0.9(13)
C41 C42 C43 C44 2.6(15)
C42 C43 C44 C45 -3.4(16)
C41 N7 C45 C44 -0.9(14)
Ru1 N7 C45 C44 -173.4(8)
C43 C44 C45 N7 2.6(16)
C41 N8 C46 C51 107.2(10)
Ru2 N8 C46 C51 -76.9(10)
C41 N8 C46 C47 -73.0(10)
Ru2 N8 C46 C47 102.9(8)
C51 C46 C47 C48 -0.3(14)
N8 C46 C47 C48 179.8(8)
C46 C47 C48 C49 0.8(15)
C47 C48 C49 C50 -0.6(17)
C48 C49 C50 C51 0.0(18)
C47 C46 C51 C50 -0.3(15)
N8 C46 C51 C50 179.5(9)
C49 C50 C51 C46 0.5(17)
C63 O2 C62 O1 -69(3)
C63 O2 C62 C61 173(3)
C62 O2 C63 C64 -14(8)
